data_7117824
loop_
_publ_author_name
'Marina Fukawa'
'Takayuki Sato'
'Yoshio Kabe'

_publ_section_title
;
 A hydrogen bonded molecular capsule versus a 3D network of tripodal
 organopolysilanols
;
_journal_name_full Chem.Commun.
_journal_page_first 14746
_journal_paper_doi 10.1039/C5cc04515K
_journal_volume 51
_journal_year 2015
_chemical_formula_moiety 'C57 H68 Si3'
_chemical_formula_sum 'C54 H61 Si3'
_chemical_formula_weight 794.30
_chemical_melting_point 392
_chemical_name_common tris(diphenylsilylmethyl)triethylbenzene
_chemical_name_systematic
;
 ?
;
_space_group_IT_number 2
_symmetry_cell_setting triclinic
_symmetry_space_group_name_Hall '-P 1'
_symmetry_space_group_name_H-M 'P -1'
_atom_sites_solution_hydrogens geom
_atom_sites_solution_primary direct
_atom_sites_solution_secondary difmap
_audit_creation_method SHELXL-97
_audit_update_record
;
2015-07-02 deposited with the CCDC.
2015-08-10 downloaded from the CCDC.
;
_cell_angle_alpha 70.500(8)
_cell_angle_beta 84.236(10)
_cell_angle_gamma 70.660(8)
_cell_formula_units_Z 2
_cell_length_a 13.138(3)
_cell_length_b 14.093(3)
_cell_length_c 14.255(3)
_cell_measurement_reflns_used 6223
_cell_measurement_temperature 120(2)
_cell_measurement_theta_max 27.47
_cell_measurement_theta_min 3.1014
_cell_volume 2347.4(9)
_computing_cell_refinement 'CrystalClear (Rigaku Inc., 2008)'
_computing_data_collection 'CrystalClear (Rigaku Inc., 2008)'
_computing_data_reduction 'CrystalClear (Rigaku Inc., 2008)'
_computing_molecular_graphics 'Ortep-3 for Windows (Farrugia, 1997)'
_computing_publication_material 'WinGX publication routines (Farrugia, 1999)'
_computing_structure_refinement 'SHELXL-97 (Sheldrick, 1997)'
_computing_structure_solution 'SHELXS-97 (Sheldrick, 1990)'
_diffrn_ambient_temperature 120(2)
_diffrn_measured_fraction_theta_full 0.993
_diffrn_measured_fraction_theta_max 0.993
_diffrn_measurement_device_type
;
'Saturn724+ (4x4 bin mode)'
;
_diffrn_radiation_monochromator graphite
_diffrn_radiation_source 'fine-focus sealed tube'
_diffrn_radiation_type MoK\a
_diffrn_radiation_wavelength 0.71073
_diffrn_reflns_av_R_equivalents 0.0859
_diffrn_reflns_av_sigmaI/netI 0.0608
_diffrn_reflns_limit_h_max 17
_diffrn_reflns_limit_h_min -17
_diffrn_reflns_limit_k_max 18
_diffrn_reflns_limit_k_min -18
_diffrn_reflns_limit_l_max 18
_diffrn_reflns_limit_l_min -18
_diffrn_reflns_number 37424
_diffrn_reflns_theta_full 27.45
_diffrn_reflns_theta_max 27.45
_diffrn_reflns_theta_min 3.10
_exptl_absorpt_coefficient_mu 0.135
_exptl_absorpt_correction_type none
_exptl_crystal_colour colorless
_exptl_crystal_density_diffrn 1.124
_exptl_crystal_density_method 'not measured'
_exptl_crystal_description chunk
_exptl_crystal_F_000 854
_exptl_crystal_size_max 0.3
_exptl_crystal_size_mid 0.3
_exptl_crystal_size_min 0.16
_refine_diff_density_max 0.411
_refine_diff_density_min -0.276
_refine_diff_density_rms 0.049
_refine_ls_extinction_method none
_refine_ls_goodness_of_fit_ref 1.079
_refine_ls_hydrogen_treatment mixed
_refine_ls_matrix_type full
_refine_ls_number_parameters 530
_refine_ls_number_reflns 10655
_refine_ls_number_restraints 0
_refine_ls_restrained_S_all 1.079
_refine_ls_R_factor_all 0.0716
_refine_ls_R_factor_gt 0.0605
_refine_ls_shift/su_max 0.001
_refine_ls_shift/su_mean 0.000
_refine_ls_structure_factor_coef Fsqd
_refine_ls_weighting_details 'calc w=1/[\s^2^(Fo^2^)+(0.0481P)^2^+1.3158P] where P=(Fo^2^+2Fc^2^)/3'
_refine_ls_weighting_scheme calc
_refine_ls_wR_factor_gt 0.1359
_refine_ls_wR_factor_ref 0.1435
_reflns_number_gt 9178
_reflns_number_total 10655
_reflns_threshold_expression >2sigma(I)
_cod_data_source_file c5cc04515k2.cif.txt
_cod_data_source_block Et3C6(CH2SiPh2H)3_C6H14_2c
_cod_original_cell_volume 2347.5(8)
_cod_database_code 7117824

loop_
_symmetry_equiv_pos_as_xyz
'x, y, z'
'-x, -y, -z'

loop_
_atom_site_label
_atom_site_type_symbol
_atom_site_fract_x
_atom_site_fract_y
_atom_site_fract_z
_atom_site_U_iso_or_equiv
_atom_site_adp_type
_atom_site_occupancy
_atom_site_symmetry_multiplicity
_atom_site_calc_flag
_atom_site_refinement_flags
_atom_site_disorder_assembly
_atom_site_disorder_group
Si3 Si 0.21897(4) 0.36831(4) 0.37805(4) 0.02614(13) Uani 1 1 d . . .
Si2 Si 0.49911(4) 0.16803(4) 0.76787(4) 0.02826(13) Uani 1 1 d . . .
Si1 Si 0.16518(4) -0.07280(4) 0.72478(4) 0.02549(13) Uani 1 1 d . . .
C4 C 0.14834(14) 0.14179(14) 0.71214(13) 0.0235(4) Uani 1 1 d . . .
C9 C 0.12166(14) 0.21986(14) 0.61802(13) 0.0234(4) Uani 1 1 d . . .
C8 C 0.16796(14) 0.30242(14) 0.58830(13) 0.0244(4) Uani 1 1 d . . .
C5 C 0.22566(14) 0.14235(14) 0.77371(13) 0.0240(4) Uani 1 1 d . . .
C6 C 0.27241(14) 0.22432(14) 0.74294(13) 0.0251(4) Uani 1 1 d . . .
C49 C 0.15236(15) 0.47605(14) 0.26279(14) 0.0265(4) Uani 1 1 d . . .
C19 C 0.19567(15) -0.05161(15) 0.58972(14) 0.0274(4) Uani 1 1 d . . .
C16 C 0.09296(15) 0.05690(14) 0.74870(14) 0.0259(4) Uani 1 1 d . . .
H16A H 0.0221 0.0858 0.7176 0.031 Uiso 1 1 calc R . .
H16B H 0.0824 0.0421 0.8198 0.031 Uiso 1 1 calc R . .
C10 C 0.25285(16) 0.05810(15) 0.87544(14) 0.0286(4) Uani 1 1 d . . .
H10A H 0.3276 0.0436 0.8917 0.034 Uiso 1 1 calc R . .
H10B H 0.2452 -0.0070 0.8725 0.034 Uiso 1 1 calc R . .
C7 C 0.24278(14) 0.30491(14) 0.65058(14) 0.0248(4) Uani 1 1 d . . .
C25 C 0.08043(17) -0.16263(15) 0.76972(14) 0.0297(4) Uani 1 1 d . . .
C20 C 0.26962(16) 0.00173(17) 0.54397(16) 0.0350(4) Uani 1 1 d . . .
H20 H 0.3039 0.0250 0.5817 0.042 Uiso 1 1 calc R . .
C18 C 0.13464(15) 0.39008(14) 0.48876(13) 0.0266(4) Uani 1 1 d . . .
H18A H 0.1362 0.4557 0.4958 0.032 Uiso 1 1 calc R . .
H18B H 0.0605 0.3997 0.4746 0.032 Uiso 1 1 calc R . .
C37 C 0.59806(16) 0.19069(15) 0.83657(14) 0.0296(4) Uani 1 1 d . . .
C52 C 0.05212(18) 0.63258(18) 0.08736(16) 0.0383(5) Uani 1 1 d . . .
H52 H 0.0184 0.6839 0.0294 0.046 Uiso 1 1 calc R . .
C11 C 0.18114(17) 0.09076(17) 0.95831(14) 0.0350(4) Uani 1 1 d . . .
H11A H 0.1906 0.1535 0.9636 0.053 Uiso 1 1 calc R . .
H11B H 0.2009 0.0343 1.0203 0.053 Uiso 1 1 calc R . .
H11C H 0.1070 0.1050 0.9429 0.053 Uiso 1 1 calc R . .
C17 C 0.35691(15) 0.22574(16) 0.80797(14) 0.0286(4) Uani 1 1 d . . .
H17A H 0.3481 0.1854 0.8765 0.034 Uiso 1 1 calc R . .
H17B H 0.3453 0.2983 0.8050 0.034 Uiso 1 1 calc R . .
C15 C -0.07691(16) 0.28245(16) 0.56995(16) 0.0343(4) Uani 1 1 d . . .
H15A H -0.0962 0.2521 0.6375 0.051 Uiso 1 1 calc R . .
H15B H -0.1256 0.2802 0.5254 0.051 Uiso 1 1 calc R . .
H15C H -0.0813 0.3548 0.5585 0.051 Uiso 1 1 calc R . .
C24 C 0.14543(16) -0.08426(17) 0.52992(15) 0.0327(4) Uani 1 1 d . . .
H24 H 0.0956 -0.1194 0.5579 0.039 Uiso 1 1 calc R . .
C14 C 0.03879(15) 0.21892(15) 0.55160(14) 0.0269(4) Uani 1 1 d . . .
H14A H 0.0425 0.1460 0.5630 0.032 Uiso 1 1 calc R . .
H14B H 0.0567 0.2483 0.4826 0.032 Uiso 1 1 calc R . .
C23 C 0.16865(18) -0.06510(19) 0.42942(16) 0.0412(5) Uani 1 1 d . . .
H23 H 0.1343 -0.0874 0.3908 0.049 Uiso 1 1 calc R . .
C31 C 0.52877(15) 0.02346(16) 0.78614(15) 0.0317(4) Uani 1 1 d . . .
C38 C 0.58037(17) 0.18967(17) 0.93540(15) 0.0353(5) Uani 1 1 d . . .
H38 H 0.5192 0.1758 0.9676 0.042 Uiso 1 1 calc R . .
C50 C 0.19822(18) 0.47892(17) 0.16928(15) 0.0356(5) Uani 1 1 d . . .
H50 H 0.2638 0.4283 0.1651 0.043 Uiso 1 1 calc R . .
C53 C 0.00632(18) 0.63295(18) 0.17899(16) 0.0391(5) Uani 1 1 d . . .
H53 H -0.0580 0.6852 0.1828 0.047 Uiso 1 1 calc R . .
C43 C 0.35895(15) 0.37035(16) 0.38901(14) 0.0307(4) Uani 1 1 d . . .
C12 C 0.28335(16) 0.40003(15) 0.62344(15) 0.0298(4) Uani 1 1 d . . .
H12A H 0.2870 0.4289 0.5516 0.036 Uiso 1 1 calc R . .
H12B H 0.3555 0.3775 0.6506 0.036 Uiso 1 1 calc R . .
C32 C 0.48013(17) -0.00647(18) 0.72227(17) 0.0379(5) Uani 1 1 d . . .
H32 H 0.4344 0.0459 0.6716 0.045 Uiso 1 1 calc R . .
C36 C 0.59708(17) -0.05724(18) 0.86099(17) 0.0384(5) Uani 1 1 d . . .
H36 H 0.6299 -0.0400 0.9050 0.046 Uiso 1 1 calc R . .
C13 C 0.20830(18) 0.48604(16) 0.66441(17) 0.0370(5) Uani 1 1 d . . .
H13A H 0.1382 0.5118 0.6340 0.056 Uiso 1 1 calc R . .
H13B H 0.2373 0.5436 0.6498 0.056 Uiso 1 1 calc R . .
H13C H 0.2024 0.4566 0.7352 0.056 Uiso 1 1 calc R . .
C54 C 0.05617(16) 0.55545(16) 0.26511(15) 0.0324(4) Uani 1 1 d . . .
H54 H 0.0243 0.5566 0.3262 0.039 Uiso 1 1 calc R . .
C21 C 0.29274(18) 0.02059(17) 0.44344(16) 0.0389(5) Uani 1 1 d . . .
H21 H 0.3422 0.0560 0.4146 0.047 Uiso 1 1 calc R . .
C44 C 0.44206(17) 0.27770(18) 0.43395(15) 0.0385(5) Uani 1 1 d . . .
H44 H 0.4293 0.2128 0.4537 0.046 Uiso 1 1 calc R . .
C39 C 0.65190(19) 0.20878(17) 0.98626(16) 0.0389(5) Uani 1 1 d . . .
H39 H 0.6383 0.2080 1.0518 0.047 Uiso 1 1 calc R . .
C26 C -0.02537(18) -0.12790(18) 0.80055(17) 0.0394(5) Uani 1 1 d . . .
H26 H -0.0538 -0.0588 0.8026 0.047 Uiso 1 1 calc R . .
C33 C 0.49861(18) -0.1119(2) 0.7330(2) 0.0461(6) Uani 1 1 d . . .
H33 H 0.4646 -0.1300 0.6904 0.055 Uiso 1 1 calc R . .
C22 C 0.24246(18) -0.01304(18) 0.38655(16) 0.0408(5) Uani 1 1 d . . .
H22 H 0.2582 -0.0007 0.3193 0.049 Uiso 1 1 calc R . .
C48 C 0.38122(19) 0.4663(2) 0.35995(18) 0.0457(6) Uani 1 1 d . . .
H48 H 0.3279 0.5291 0.3281 0.055 Uiso 1 1 calc R . .
C27 C -0.0895(2) -0.1932(2) 0.82826(18) 0.0493(6) Uani 1 1 d . . .
H27 H -0.1601 -0.1677 0.8483 0.059 Uiso 1 1 calc R . .
C40 C 0.7427(2) 0.22887(19) 0.94033(18) 0.0473(6) Uani 1 1 d . . .
H40 H 0.7908 0.2414 0.9747 0.057 Uiso 1 1 calc R . .
C35 C 0.61678(19) -0.16378(19) 0.8707(2) 0.0483(6) Uani 1 1 d . . .
H35 H 0.6633 -0.2169 0.9203 0.058 Uiso 1 1 calc R . .
C28 C -0.0491(3) -0.2951(2) 0.82616(18) 0.0587(8) Uani 1 1 d . . .
H28 H -0.0927 -0.3384 0.8428 0.070 Uiso 1 1 calc R . .
C42 C 0.69069(19) 0.2123(2) 0.79145(17) 0.0467(6) Uani 1 1 d . . .
H42 H 0.7045 0.2145 0.7256 0.056 Uiso 1 1 calc R . .
C51 C 0.14824(19) 0.55550(18) 0.08262(16) 0.0407(5) Uani 1 1 d . . .
H51 H 0.1796 0.5549 0.0213 0.049 Uiso 1 1 calc R . .
C30 C 0.1198(2) -0.26722(19) 0.7707(2) 0.0574(7) Uani 1 1 d . . .
H30 H 0.1906 -0.2940 0.7518 0.069 Uiso 1 1 calc R . .
C41 C 0.7627(2) 0.2305(3) 0.8431(2) 0.0605(8) Uani 1 1 d . . .
H41 H 0.8246 0.2438 0.8120 0.073 Uiso 1 1 calc R . .
C45 C 0.54363(19) 0.2804(2) 0.44976(18) 0.0531(7) Uani 1 1 d . . .
H45 H 0.5985 0.2176 0.4784 0.064 Uiso 1 1 calc R . .
C47 C 0.4819(2) 0.4693(3) 0.3780(2) 0.0649(8) Uani 1 1 d . . .
H47 H 0.4952 0.5339 0.3599 0.078 Uiso 1 1 calc R . .
C34 C 0.56733(19) -0.19016(19) 0.8066(2) 0.0492(6) Uani 1 1 d . . .
H34 H 0.5805 -0.2611 0.8132 0.059 Uiso 1 1 calc R . .
C29 C 0.0551(3) -0.3331(2) 0.7997(2) 0.0736(10) Uani 1 1 d . . .
H29 H 0.0834 -0.4033 0.8008 0.088 Uiso 1 1 calc R . .
C46 C 0.5627(2) 0.3758(3) 0.4230(2) 0.0675(9) Uani 1 1 d . . .
H46 H 0.6301 0.3778 0.4350 0.081 Uiso 1 1 calc R . .
C57 C 0.5112(2) 0.5278(2) 0.9472(2) 0.0585(7) Uani 1 1 d . . .
H57A H 0.5710 0.4793 0.9238 0.070 Uiso 1 1 calc R . .
H57B H 0.5335 0.5874 0.9457 0.070 Uiso 1 1 calc R . .
C55 C 0.3822(3) 0.4793(3) 0.8668(3) 0.0961(13) Uani 1 1 d . . .
H55A H 0.4415 0.4316 0.8434 0.144 Uiso 1 1 calc R . .
H55B H 0.3230 0.5087 0.8205 0.144 Uiso 1 1 calc R . .
H55C H 0.3602 0.4414 0.9307 0.144 Uiso 1 1 calc R . .
C56 C 0.4170(3) 0.5682(3) 0.8763(3) 0.0846(11) Uani 1 1 d . . .
H56A H 0.4368 0.6076 0.8112 0.102 Uiso 1 1 calc R . .
H56B H 0.3566 0.6165 0.8994 0.102 Uiso 1 1 calc R . .
H2 H 0.5081(16) 0.2180(16) 0.6654(15) 0.030(5) Uiso 1 1 d . . .
H3 H 0.2278(16) 0.2687(16) 0.3709(15) 0.030(5) Uiso 1 1 d . . .
H1 H 0.2658(17) -0.1193(17) 0.7724(16) 0.037(6) Uiso 1 1 d . . .

loop_
_atom_site_aniso_label
_atom_site_aniso_U_11
_atom_site_aniso_U_22
_atom_site_aniso_U_33
_atom_site_aniso_U_23
_atom_site_aniso_U_13
_atom_site_aniso_U_12
Si3 0.0279(3) 0.0230(3) 0.0273(3) -0.0072(2) 0.0034(2) -0.0095(2)
Si2 0.0270(3) 0.0354(3) 0.0253(3) -0.0107(2) 0.0014(2) -0.0130(2)
Si1 0.0264(3) 0.0262(3) 0.0251(3) -0.0088(2) 0.0014(2) -0.0097(2)
C4 0.0232(9) 0.0227(9) 0.0256(9) -0.0094(7) 0.0050(7) -0.0085(7)
C9 0.0232(9) 0.0246(9) 0.0242(8) -0.0103(7) 0.0032(7) -0.0084(7)
C8 0.0244(9) 0.0242(9) 0.0250(9) -0.0091(7) 0.0053(7) -0.0086(7)
C5 0.0240(9) 0.0231(9) 0.0251(9) -0.0097(7) 0.0030(7) -0.0067(7)
C6 0.0245(9) 0.0283(9) 0.0266(9) -0.0143(8) 0.0025(7) -0.0085(7)
C49 0.0303(10) 0.0248(9) 0.0277(9) -0.0089(7) 0.0043(7) -0.0137(7)
C19 0.0251(9) 0.0281(9) 0.0289(9) -0.0111(8) 0.0038(7) -0.0075(7)
C16 0.0268(9) 0.0272(9) 0.0253(9) -0.0076(7) 0.0016(7) -0.0117(7)
C10 0.0297(10) 0.0301(10) 0.0265(9) -0.0091(8) -0.0008(7) -0.0098(8)
C7 0.0255(9) 0.0236(9) 0.0282(9) -0.0114(7) 0.0054(7) -0.0099(7)
C25 0.0405(11) 0.0274(9) 0.0224(9) -0.0063(7) 0.0013(8) -0.0141(8)
C20 0.0329(11) 0.0396(11) 0.0398(11) -0.0193(9) 0.0075(9) -0.0164(9)
C18 0.0279(9) 0.0243(9) 0.0273(9) -0.0062(7) 0.0016(7) -0.0105(7)
C37 0.0310(10) 0.0303(10) 0.0282(9) -0.0067(8) -0.0007(8) -0.0133(8)
C52 0.0440(12) 0.0387(12) 0.0293(10) -0.0040(9) -0.0049(9) -0.0147(10)
C11 0.0390(11) 0.0421(12) 0.0245(9) -0.0100(9) 0.0032(8) -0.0151(9)
C17 0.0286(10) 0.0316(10) 0.0299(9) -0.0139(8) 0.0009(8) -0.0111(8)
C15 0.0298(10) 0.0315(10) 0.0394(11) -0.0069(9) -0.0036(9) -0.0104(8)
C24 0.0325(10) 0.0396(11) 0.0289(10) -0.0100(9) 0.0035(8) -0.0168(9)
C14 0.0307(10) 0.0260(9) 0.0253(9) -0.0061(7) -0.0012(7) -0.0123(8)
C23 0.0428(12) 0.0558(14) 0.0312(11) -0.0159(10) 0.0019(9) -0.0219(11)
C31 0.0237(9) 0.0394(11) 0.0360(10) -0.0165(9) 0.0087(8) -0.0128(8)
C38 0.0379(11) 0.0407(12) 0.0298(10) -0.0096(9) 0.0015(8) -0.0175(9)
C50 0.0386(11) 0.0332(11) 0.0334(10) -0.0118(9) 0.0099(9) -0.0111(9)
C53 0.0342(11) 0.0375(12) 0.0362(11) -0.0072(9) -0.0014(9) -0.0035(9)
C43 0.0274(10) 0.0359(11) 0.0280(9) -0.0109(8) 0.0062(8) -0.0098(8)
C12 0.0337(10) 0.0273(10) 0.0334(10) -0.0103(8) 0.0017(8) -0.0156(8)
C32 0.0302(10) 0.0439(12) 0.0462(12) -0.0248(10) 0.0052(9) -0.0111(9)
C36 0.0314(11) 0.0441(12) 0.0394(11) -0.0115(10) 0.0065(9) -0.0152(9)
C13 0.0457(12) 0.0304(10) 0.0404(11) -0.0148(9) 0.0035(9) -0.0162(9)
C54 0.0308(10) 0.0366(11) 0.0273(9) -0.0099(8) 0.0033(8) -0.0084(8)
C21 0.0377(11) 0.0395(12) 0.0405(12) -0.0118(10) 0.0157(9) -0.0189(9)
C44 0.0345(11) 0.0439(12) 0.0322(11) -0.0143(9) 0.0053(9) -0.0055(9)
C39 0.0517(13) 0.0331(11) 0.0330(11) -0.0098(9) -0.0086(10) -0.0132(10)
C26 0.0379(12) 0.0345(11) 0.0422(12) -0.0034(9) 0.0014(9) -0.0161(9)
C33 0.0368(12) 0.0508(14) 0.0645(16) -0.0364(13) 0.0191(11) -0.0190(11)
C22 0.0419(12) 0.0468(13) 0.0278(10) -0.0087(9) 0.0074(9) -0.0121(10)
C48 0.0396(12) 0.0474(13) 0.0490(13) -0.0064(11) 0.0017(10) -0.0221(10)
C27 0.0468(14) 0.0564(15) 0.0450(13) -0.0025(11) 0.0011(11) -0.0306(12)
C40 0.0564(15) 0.0465(13) 0.0478(13) -0.0093(11) -0.0150(11) -0.0288(12)
C35 0.0361(12) 0.0376(12) 0.0570(15) -0.0031(11) 0.0107(11) -0.0087(10)
C28 0.095(2) 0.0719(18) 0.0393(13) -0.0233(13) 0.0175(14) -0.0643(17)
C42 0.0450(13) 0.0706(17) 0.0355(12) -0.0162(11) 0.0064(10) -0.0347(12)
C51 0.0514(13) 0.0418(12) 0.0281(10) -0.0100(9) 0.0081(9) -0.0171(10)
C30 0.0745(18) 0.0359(13) 0.0671(17) -0.0259(12) 0.0372(14) -0.0252(12)
C41 0.0558(16) 0.091(2) 0.0525(15) -0.0173(15) 0.0050(12) -0.0532(16)
C45 0.0287(11) 0.0803(19) 0.0370(12) -0.0147(12) 0.0021(9) -0.0049(12)
C47 0.0577(17) 0.079(2) 0.0670(18) -0.0098(16) 0.0041(14) -0.0481(16)
C34 0.0424(13) 0.0382(12) 0.0712(17) -0.0248(12) 0.0267(12) -0.0182(10)
C29 0.124(3) 0.0454(15) 0.076(2) -0.0376(15) 0.044(2) -0.0517(17)
C46 0.0361(14) 0.112(3) 0.0532(16) -0.0126(17) 0.0013(12) -0.0361(16)
C57 0.0729(18) 0.0569(16) 0.0542(16) -0.0176(13) 0.0067(14) -0.0334(14)
C55 0.120(3) 0.068(2) 0.109(3) -0.040(2) -0.054(3) -0.014(2)
C56 0.128(3) 0.0579(19) 0.071(2) -0.0237(16) -0.035(2) -0.0210(19)

loop_
_atom_type_symbol
_atom_type_description
_atom_type_scat_dispersion_real
_atom_type_scat_dispersion_imag
_atom_type_scat_source
C C 0.0033 0.0016 'International Tables Vol C Tables 4.2.6.8 and 6.1.1.4'
H H 0.0000 0.0000 'International Tables Vol C Tables 4.2.6.8 and 6.1.1.4'
Si Si 0.0817 0.0704 'International Tables Vol C Tables 4.2.6.8 and 6.1.1.4'

loop_
_geom_angle_atom_site_label_1
_geom_angle_atom_site_label_2
_geom_angle_atom_site_label_3
_geom_angle
_geom_angle_site_symmetry_1
_geom_angle_site_symmetry_3
C43 Si3 C49 109.30(9) . .
C43 Si3 C18 111.62(9) . .
C49 Si3 C18 108.59(8) . .
C37 Si2 C31 111.64(9) . .
C37 Si2 C17 110.55(9) . .
C31 Si2 C17 110.08(9) . .
C19 Si1 C25 110.35(9) . .
C19 Si1 C16 111.37(8) . .
C25 Si1 C16 109.31(9) . .
C9 C4 C5 120.33(16) . .
C9 C4 C16 120.22(16) . .
C5 C4 C16 119.44(16) . .
C4 C9 C8 119.46(16) . .
C4 C9 C14 120.30(15) . .
C8 C9 C14 120.14(16) . .
C7 C8 C9 120.32(16) . .
C7 C8 C18 120.22(16) . .
C9 C8 C18 119.45(16) . .
C6 C5 C4 119.73(16) . .
C6 C5 C10 120.49(16) . .
C4 C5 C10 119.69(16) . .
C5 C6 C7 120.08(16) . .
C5 C6 C17 120.51(16) . .
C7 C6 C17 119.40(16) . .
C54 C49 C50 116.91(18) . .
C54 C49 Si3 122.51(14) . .
C50 C49 Si3 120.58(15) . .
C24 C19 C20 117.29(18) . .
C24 C19 Si1 122.87(14) . .
C20 C19 Si1 119.81(15) . .
C4 C16 Si1 116.38(13) . .
C5 C10 C11 113.11(16) . .
C8 C7 C6 119.98(16) . .
C8 C7 C12 120.09(16) . .
C6 C7 C12 119.64(16) . .
C30 C25 C26 116.7(2) . .
C30 C25 Si1 120.97(17) . .
C26 C25 Si1 122.33(15) . .
C21 C20 C19 121.39(19) . .
C8 C18 Si3 116.38(13) . .
C42 C37 C38 117.09(19) . .
C42 C37 Si2 121.86(16) . .
C38 C37 Si2 121.02(15) . .
C51 C52 C53 119.5(2) . .
C6 C17 Si2 112.36(13) . .
C23 C24 C19 121.13(19) . .
C9 C14 C15 113.00(16) . .
C22 C23 C24 120.3(2) . .
C36 C31 C32 117.6(2) . .
C36 C31 Si2 123.27(16) . .
C32 C31 Si2 119.15(16) . .
C39 C38 C37 121.5(2) . .
C51 C50 C49 121.6(2) . .
C52 C53 C54 120.0(2) . .
C44 C43 C48 117.7(2) . .
C44 C43 Si3 121.38(16) . .
C48 C43 Si3 120.67(16) . .
C7 C12 C13 110.69(16) . .
C33 C32 C31 121.5(2) . .
C31 C36 C35 120.8(2) . .
C53 C54 C49 121.86(19) . .
C22 C21 C20 120.01(19) . .
C45 C44 C43 121.4(2) . .
C40 C39 C38 120.2(2) . .
C27 C26 C25 121.9(2) . .
C34 C33 C32 119.9(2) . .
C21 C22 C23 119.9(2) . .
C47 C48 C43 120.9(2) . .
C28 C27 C26 119.9(2) . .
C39 C40 C41 119.9(2) . .
C34 C35 C36 120.0(2) . .
C29 C28 C27 119.9(2) . .
C41 C42 C37 121.2(2) . .
C52 C51 C50 120.1(2) . .
C25 C30 C29 121.1(2) . .
C40 C41 C42 120.1(2) . .
C46 C45 C44 119.8(2) . .
C46 C47 C48 119.9(3) . .
C33 C34 C35 120.2(2) . .
C28 C29 C30 120.4(2) . .
C45 C46 C47 120.3(2) . .
C57 C57 C56 114.7(3) 2_667 .
C57 C56 C55 112.5(3) . .

loop_
_geom_bond_atom_site_label_1
_geom_bond_atom_site_label_2
_geom_bond_distance
_geom_bond_site_symmetry_2
Si3 C43 1.872(2) .
Si3 C49 1.875(2) .
Si3 C18 1.8865(19) .
Si2 C37 1.868(2) .
Si2 C31 1.874(2) .
Si2 C17 1.889(2) .
Si1 C19 1.870(2) .
Si1 C25 1.871(2) .
Si1 C16 1.8868(19) .
C4 C9 1.410(2) .
C4 C5 1.411(2) .
C4 C16 1.522(2) .
C9 C8 1.411(2) .
C9 C14 1.519(2) .
C8 C7 1.405(3) .
C8 C18 1.526(2) .
C5 C6 1.408(2) .
C5 C10 1.521(3) .
C6 C7 1.409(3) .
C6 C17 1.525(2) .
C49 C54 1.389(3) .
C49 C50 1.400(3) .
C19 C24 1.396(3) .
C19 C20 1.401(3) .
C10 C11 1.532(3) .
C7 C12 1.522(2) .
C25 C30 1.387(3) .
C25 C26 1.391(3) .
C20 C21 1.389(3) .
C37 C42 1.394(3) .
C37 C38 1.401(3) .
C52 C51 1.379(3) .
C52 C53 1.383(3) .
C15 C14 1.535(3) .
C24 C23 1.388(3) .
C23 C22 1.380(3) .
C31 C36 1.394(3) .
C31 C32 1.403(3) .
C38 C39 1.384(3) .
C50 C51 1.388(3) .
C53 C54 1.386(3) .
C43 C44 1.395(3) .
C43 C48 1.397(3) .
C12 C13 1.532(3) .
C32 C33 1.381(3) .
C36 C35 1.397(3) .
C21 C22 1.375(3) .
C44 C45 1.390(3) .
C39 C40 1.369(3) .
C26 C27 1.385(3) .
C33 C34 1.375(4) .
C48 C47 1.390(3) .
C27 C28 1.366(4) .
C40 C41 1.378(4) .
C35 C34 1.378(4) .
C28 C29 1.359(4) .
C42 C41 1.390(3) .
C30 C29 1.397(4) .
C45 C46 1.370(4) .
C47 C46 1.386(4) .
C57 C57 1.497(5) 2_667
C57 C56 1.509(4) .
C55 C56 1.516(4) .

loop_
_geom_torsion_atom_site_label_1
_geom_torsion_atom_site_label_2
_geom_torsion_atom_site_label_3
_geom_torsion_atom_site_label_4
_geom_torsion
_geom_torsion_site_symmetry_1
_geom_torsion_site_symmetry_2
_geom_torsion_site_symmetry_3
_geom_torsion_site_symmetry_4
C5 C4 C9 C8 -3.8(3) . . . .
C16 C4 C9 C8 175.43(16) . . . .
C5 C4 C9 C14 179.73(16) . . . .
C16 C4 C9 C14 -1.0(3) . . . .
C4 C9 C8 C7 2.1(3) . . . .
C14 C9 C8 C7 178.52(16) . . . .
C4 C9 C8 C18 -176.84(16) . . . .
C14 C9 C8 C18 -0.4(3) . . . .
C9 C4 C5 C6 3.1(3) . . . .
C16 C4 C5 C6 -176.18(16) . . . .
C9 C4 C5 C10 179.48(16) . . . .
C16 C4 C5 C10 0.2(2) . . . .
C4 C5 C6 C7 -0.6(3) . . . .
C10 C5 C6 C7 -176.93(16) . . . .
C4 C5 C6 C17 -179.41(16) . . . .
C10 C5 C6 C17 4.2(3) . . . .
C43 Si3 C49 C54 -122.45(16) . . . .
C18 Si3 C49 C54 -0.47(18) . . . .
C43 Si3 C49 C50 58.11(18) . . . .
C18 Si3 C49 C50 -179.91(15) . . . .
C25 Si1 C19 C24 10.16(19) . . . .
C16 Si1 C19 C24 -111.44(17) . . . .
C25 Si1 C19 C20 -171.67(16) . . . .
C16 Si1 C19 C20 66.73(18) . . . .
C9 C4 C16 Si1 94.35(18) . . . .
C5 C4 C16 Si1 -86.37(18) . . . .
C19 Si1 C16 C4 -55.02(16) . . . .
C25 Si1 C16 C4 -177.22(13) . . . .
C6 C5 C10 C11 86.6(2) . . . .
C4 C5 C10 C11 -89.7(2) . . . .
C9 C8 C7 C6 0.4(3) . . . .
C18 C8 C7 C6 179.32(16) . . . .
C9 C8 C7 C12 -173.44(16) . . . .
C18 C8 C7 C12 5.5(3) . . . .
C5 C6 C7 C8 -1.2(3) . . . .
C17 C6 C7 C8 177.67(16) . . . .
C5 C6 C7 C12 172.71(17) . . . .
C17 C6 C7 C12 -8.5(3) . . . .
C19 Si1 C25 C30 64.1(2) . . . .
C16 Si1 C25 C30 -173.05(19) . . . .
C19 Si1 C25 C26 -113.74(18) . . . .
C16 Si1 C25 C26 9.1(2) . . . .
C24 C19 C20 C21 -0.5(3) . . . .
Si1 C19 C20 C21 -178.81(16) . . . .
C7 C8 C18 Si3 89.53(19) . . . .
C9 C8 C18 Si3 -91.54(18) . . . .
C43 Si3 C18 C8 -67.02(15) . . . .
C49 Si3 C18 C8 172.42(13) . . . .
C31 Si2 C37 C42 93.2(2) . . . .
C17 Si2 C37 C42 -143.89(19) . . . .
C31 Si2 C37 C38 -88.66(18) . . . .
C17 Si2 C37 C38 34.2(2) . . . .
C5 C6 C17 Si2 97.47(18) . . . .
C7 C6 C17 Si2 -81.36(19) . . . .
C37 Si2 C17 C6 171.22(13) . . . .
C31 Si2 C17 C6 -64.98(16) . . . .
C20 C19 C24 C23 0.4(3) . . . .
Si1 C19 C24 C23 178.65(17) . . . .
C4 C9 C14 C15 89.1(2) . . . .
C8 C9 C14 C15 -87.3(2) . . . .
C19 C24 C23 C22 0.0(3) . . . .
C37 Si2 C31 C36 15.5(2) . . . .
C17 Si2 C31 C36 -107.63(17) . . . .
C37 Si2 C31 C32 -164.76(15) . . . .
C17 Si2 C31 C32 72.07(18) . . . .
C42 C37 C38 C39 -0.3(3) . . . .
Si2 C37 C38 C39 -178.50(16) . . . .
C54 C49 C50 C51 -2.0(3) . . . .
Si3 C49 C50 C51 177.48(16) . . . .
C51 C52 C53 C54 -0.9(3) . . . .
C49 Si3 C43 C44 -149.16(16) . . . .
C18 Si3 C43 C44 90.69(18) . . . .
C49 Si3 C43 C48 36.4(2) . . . .
C18 Si3 C43 C48 -83.78(19) . . . .
C8 C7 C12 C13 87.7(2) . . . .
C6 C7 C12 C13 -86.2(2) . . . .
C36 C31 C32 C33 0.2(3) . . . .
Si2 C31 C32 C33 -179.50(16) . . . .
C32 C31 C36 C35 0.7(3) . . . .
Si2 C31 C36 C35 -179.58(16) . . . .
C52 C53 C54 C49 0.1(3) . . . .
C50 C49 C54 C53 1.3(3) . . . .
Si3 C49 C54 C53 -178.20(16) . . . .
C19 C20 C21 C22 0.2(3) . . . .
C48 C43 C44 C45 0.2(3) . . . .
Si3 C43 C44 C45 -174.41(17) . . . .
C37 C38 C39 C40 -0.3(3) . . . .
C30 C25 C26 C27 -1.8(3) . . . .
Si1 C25 C26 C27 176.21(18) . . . .
C31 C32 C33 C34 -1.0(3) . . . .
C20 C21 C22 C23 0.3(3) . . . .
C24 C23 C22 C21 -0.4(4) . . . .
C44 C43 C48 C47 -1.8(4) . . . .
Si3 C43 C48 C47 172.9(2) . . . .
C25 C26 C27 C28 0.3(4) . . . .
C38 C39 C40 C41 0.2(4) . . . .
C31 C36 C35 C34 -0.9(3) . . . .
C26 C27 C28 C29 1.9(4) . . . .
C38 C37 C42 C41 0.8(4) . . . .
Si2 C37 C42 C41 179.0(2) . . . .
C53 C52 C51 C50 0.1(3) . . . .
C49 C50 C51 C52 1.3(3) . . . .
C26 C25 C30 C29 1.1(4) . . . .
Si1 C25 C30 C29 -176.9(2) . . . .
C39 C40 C41 C42 0.3(4) . . . .
C37 C42 C41 C40 -0.9(4) . . . .
C43 C44 C45 C46 1.5(4) . . . .
C43 C48 C47 C46 1.7(4) . . . .
C32 C33 C34 C35 0.8(3) . . . .
C36 C35 C34 C33 0.1(3) . . . .
C27 C28 C29 C30 -2.6(5) . . . .
C25 C30 C29 C28 1.0(5) . . . .
C44 C45 C46 C47 -1.6(4) . . . .
C48 C47 C46 C45 0.0(5) . . . .
C57 C57 C56 C55 -63.2(5) 2_667 . . .
